data_4033566
loop_
_publ_author_name
'Ill\'an-Cabeza, Nuria A'
'Jim\'enez-Pulido, Sonia B'
'Hueso-Ure\~na, Francisco'
'Ram\'irez-Exp\'osito, Mar\'ia J'
'S\'anchez-S\'anchez, Purificaci\'on'
'Mart\'inez-Martos, Jos\'e M'
'Moreno-Carretero, Miguel N'

_publ_section_title
;
 Effects on estrogen-dependent and triple negative breast cancer cells
 growth of Ni(II), Zn(II) and Cd(II) complexes with the Schiff base
 derived from pyridine-2-carboxaldehyde and 5,6-diamino-1,3-dimethyluracil
 explored through the renin-angiotensin system (RAS)-regulating
 aminopeptidases.
;
_journal_name_full 'Journal of inorganic biochemistry'
_journal_page_first 52
_journal_page_last 62
_journal_paper_doi 10.1016/j.jinorgbio.2018.04.022
_journal_volume 185
_journal_year 2018
_chemical_compound_source 'synthesis as described'
_chemical_formula_moiety 'C13 H12 Cd1 N6 O2 S1'
_chemical_formula_sum 'C13 H12 Cd N6 O2 S'
_chemical_formula_weight 428.75
_space_group_IT_number 61
_symmetry_cell_setting orthorhombic
_symmetry_Int_Tables_number 61
_symmetry_space_group_name_Hall '-P 2bc 2ac'
_symmetry_space_group_name_H-M 'P c a b'
_atom_sites_solution_hydrogens mixed
_audit_conform_dict_location ftp://ftp.iucr.org/pub/cif_core.dic
_audit_conform_dict_name cif_core.dic
_audit_conform_dict_version 2.4.3
_audit_creation_date 2017-01-13T13:04:59-00:00
_audit_creation_method 'WinGX routine CIF_UPDATE'
_cell_angle_alpha 90
_cell_angle_beta 90
_cell_angle_gamma 90
_cell_formula_units_Z 8
_cell_length_a 10.6327(7)
_cell_length_b 15.2805(16)
_cell_length_c 18.3404(14)
_cell_measurement_reflns_used 143
_cell_measurement_temperature 120(2)
_cell_measurement_theta_max 20
_cell_measurement_theta_min 5
_cell_measurement_wavelength 0.71073
_cell_volume 2979.8(4)
_computing_cell_refinement 'Dirax/lsq (Duisenberg & Schreurs, 1989-2000)'
_computing_data_collection 'Collect (Bruker AXS BV, 1997-2004)'
_computing_data_reduction 'EvalCCD (Duisenberg & Schreurs 1990-2000)'
_computing_molecular_graphics 'Ortep-3 for Windows (Farrugia, 1997)'
_computing_publication_material 'WinGX publication routines (Farrugia, 1999)'
_computing_structure_refinement 'SHELXL-2016/4 (Sheldrick, 2016)'
_computing_structure_solution 'SHELXS-97 (Sheldrick, 1997)'
_diffrn_ambient_temperature 120(2)
_diffrn_detector 'CCD plate'
_diffrn_detector_area_resol_mean 9
_diffrn_measured_fraction_theta_full 0.999
_diffrn_measured_fraction_theta_max 0.999
_diffrn_measurement_device '95mm CCD camera on \k-goniostat'
_diffrn_measurement_device_type KappaCCD
_diffrn_measurement_method 'CCD rotation images, thick slices'
_diffrn_orient_matrix_type X=UH
_diffrn_orient_matrix_UB_11 0.01
_diffrn_orient_matrix_UB_12 0
_diffrn_orient_matrix_UB_13 0
_diffrn_orient_matrix_UB_21 0
_diffrn_orient_matrix_UB_22 0.01
_diffrn_orient_matrix_UB_23 0
_diffrn_orient_matrix_UB_31 0
_diffrn_orient_matrix_UB_32 0
_diffrn_orient_matrix_UB_33 0.01
_diffrn_radiation_monochromator 'horizonally mounted graphite crystal'
_diffrn_radiation_probe x-ray
_diffrn_radiation_type MoK\a
_diffrn_radiation_wavelength 0.71073
_diffrn_reflns_av_R_equivalents 0.0926
_diffrn_reflns_av_unetI/netI 0.0372
_diffrn_reflns_Laue_measured_fraction_full 0.999
_diffrn_reflns_Laue_measured_fraction_max 0.999
_diffrn_reflns_limit_h_max 13
_diffrn_reflns_limit_h_min -13
_diffrn_reflns_limit_k_max 19
_diffrn_reflns_limit_k_min -19
_diffrn_reflns_limit_l_max 23
_diffrn_reflns_limit_l_min -23
_diffrn_reflns_number 70994
_diffrn_reflns_point_group_measured_fraction_full 0.999
_diffrn_reflns_point_group_measured_fraction_max 0.999
_diffrn_reflns_theta_full 25.242
_diffrn_reflns_theta_max 27.504
_diffrn_reflns_theta_min 3.222
_diffrn_source 'Enraf Nonius FR590'
_diffrn_standards_interval_count .
_diffrn_standards_interval_time .
_diffrn_standards_number 0
_exptl_absorpt_coefficient_mu 1.625
_exptl_absorpt_correction_T_max 0.8045
_exptl_absorpt_correction_T_min 0.7266
_exptl_absorpt_correction_type multi-scan
_exptl_absorpt_process_details 'SADABS 2.10 (Sheldrick, 2003)'
_exptl_crystal_colour orange
_exptl_crystal_density_diffrn 1.911
_exptl_crystal_density_method 'not measured'
_exptl_crystal_description prism
_exptl_crystal_F_000 1696
_exptl_crystal_size_max 0.21
_exptl_crystal_size_mid 0.17
_exptl_crystal_size_min 0.14
_refine_diff_density_max 2.98
_refine_diff_density_min -1.453
_refine_diff_density_rms 0.191
_refine_ls_extinction_method none
_refine_ls_goodness_of_fit_ref 1.099
_refine_ls_hydrogen_treatment mixed
_refine_ls_matrix_type full
_refine_ls_number_constraints 0
_refine_ls_number_parameters 218
_refine_ls_number_reflns 3414
_refine_ls_number_restraints 0
_refine_ls_restrained_S_all 1.099
_refine_ls_R_factor_all 0.0955
_refine_ls_R_factor_gt 0.0559
_refine_ls_shift/su_max 0
_refine_ls_shift/su_mean 0
_refine_ls_structure_factor_coef Fsqd
_refine_ls_weighting_details 'w=1/[\s^2^(Fo^2^)+(0.1096P)^2^+4.3174P] where P=(Fo^2^+2Fc^2^)/3'
_refine_ls_weighting_scheme calc
_refine_ls_wR_factor_gt 0.149
_refine_ls_wR_factor_ref 0.1818
_reflns_Friedel_coverage 0
_reflns_number_gt 2267
_reflns_number_total 3414
_reflns_threshold_expression 'I > 2\s(I)'
_cod_data_source_file archive_Cd21011.cif
_cod_data_source_block shelx
_cod_database_code 4033566

loop_
_symmetry_equiv_pos_as_xyz
'x, y, z'
'-x, -y+1/2, z+1/2'
'x+1/2, -y, -z+1/2'
'-x+1/2, y+1/2, -z'
'-x, -y, -z'
'x, y-1/2, -z-1/2'
'-x-1/2, y, z-1/2'
'x-1/2, -y-1/2, z'

loop_
_atom_site_label
_atom_site_type_symbol
_atom_site_fract_x
_atom_site_fract_y
_atom_site_fract_z
_atom_site_U_iso_or_equiv
_atom_site_adp_type
_atom_site_occupancy
_atom_site_site_symmetry_order
_atom_site_calc_flag
_atom_site_refinement_flags_posn
_atom_site_refinement_flags_adp
_atom_site_refinement_flags_occupancy
_atom_site_disorder_assembly
_atom_site_disorder_group
N6 N 1.0226(5) 0.0871(3) 0.1660(3) 0.0280(11) Uani 1 1 d . . . . .
C3F C 0.9440(6) 0.1722(4) -0.1536(3) 0.0273(13) Uani 1 1 d . . . . .
H3F H 0.997634 0.141648 -0.186348 0.033 Uiso 1 1 calc R U . . .
C6F C 0.7912(6) 0.2563(4) -0.0578(3) 0.0320(14) Uani 1 1 d . . . . .
H6F H 0.737277 0.285493 -0.024459 0.038 Uiso 1 1 calc R U . . .
C5F C 0.7779(6) 0.2728(4) -0.1312(3) 0.0342(15) Uani 1 1 d . . . . .
H5F H 0.716044 0.312821 -0.147934 0.041 Uiso 1 1 calc R U . . .
C4F C 0.8543(6) 0.2311(4) -0.1794(3) 0.0327(14) Uani 1 1 d . . . . .
H4F H 0.846634 0.242044 -0.23015 0.039 Uiso 1 1 calc R U . . .
N1S N 0.6978(5) 0.1803(4) 0.1242(3) 0.0359(13) Uani 1 1 d . . . . .
S1S S 0.93499(16) 0.32228(11) 0.14158(10) 0.0350(4) Uani 1 1 d . . . . .
C1S C 0.5889(6) 0.1801(4) 0.1308(3) 0.0298(14) Uani 1 1 d . . . . .
H51 H 1.113(5) 0.076(4) -0.083(3) 0.025(18) Uiso 1 1 d . . . . .
H6 H 1.023(5) 0.079(4) 0.214(3) 0.017(15) Uiso 1 1 d . . . . .
CD Cd 0.89456(4) 0.15820(3) 0.09117(2) 0.0277(2) Uani 1 1 d . . . . .
N3 N 1.3258(5) -0.0411(3) 0.0802(3) 0.0282(11) Uani 1 1 d . . . . .
O2 O 1.3941(4) -0.0676(3) 0.1945(2) 0.0357(11) Uani 1 1 d . . . . .
N5 N 1.0570(4) 0.0948(3) 0.0215(2) 0.0220(10) Uani 1 1 d . . . . .
C2F C 0.9530(6) 0.1592(3) -0.0786(3) 0.0233(12) Uani 1 1 d . . . . .
N1 N 1.2116(4) 0.0092(3) 0.1826(3) 0.0278(11) Uani 1 1 d . . . . .
O4 O 1.2508(4) -0.0180(3) -0.0351(2) 0.0319(10) Uani 1 1 d . . . . .
C6 C 1.1208(5) 0.0505(4) 0.1386(3) 0.0233(12) Uani 1 1 d . . . . .
C4 C 1.2398(5) -0.0035(4) 0.0311(3) 0.0257(12) Uani 1 1 d . . . . .
C5 C 1.1437(5) 0.0479(4) 0.0618(3) 0.0234(11) Uani 1 1 d . . . . .
C51 C 1.0489(5) 0.1006(4) -0.0479(3) 0.0236(12) Uani 1 1 d . . . . .
C2 C 1.3160(5) -0.0341(4) 0.1545(3) 0.0261(12) Uani 1 1 d . . . . .
N1F N 0.8770(4) 0.2009(3) -0.0320(3) 0.0261(11) Uani 1 1 d . . . . .
C1 C 1.1965(7) 0.0110(5) 0.2615(3) 0.0396(16) Uani 1 1 d . . . . .
H1A H 1.125869 -0.026703 0.275415 0.059 Uiso 1 1 calc R U . . .
H1B H 1.179679 0.071078 0.277356 0.059 Uiso 1 1 calc R U . . .
H1C H 1.273645 -0.010257 0.284713 0.059 Uiso 1 1 calc R U . . .
C3 C 1.4343(6) -0.0890(4) 0.0528(4) 0.0363(15) Uani 1 1 d . . . . .
H3A H 1.511401 -0.057129 0.065039 0.054 Uiso 1 1 calc R U . . .
H3B H 1.427751 -0.094915 -0.000314 0.054 Uiso 1 1 calc R U . . .
H3C H 1.436792 -0.147286 0.075068 0.054 Uiso 1 1 calc R U . . .

loop_
_atom_site_aniso_label
_atom_site_aniso_U_11
_atom_site_aniso_U_22
_atom_site_aniso_U_33
_atom_site_aniso_U_23
_atom_site_aniso_U_13
_atom_site_aniso_U_12
N6 0.033(3) 0.029(3) 0.022(3) 0.004(2) -0.004(2) 0.009(2)
C3F 0.024(3) 0.028(3) 0.030(3) -0.002(2) 0.004(2) 0.000(2)
C6F 0.027(3) 0.040(4) 0.029(3) 0.002(3) 0.005(3) 0.005(3)
C5F 0.034(3) 0.037(4) 0.032(3) 0.011(3) 0.000(3) 0.008(3)
C4F 0.035(3) 0.034(4) 0.029(3) 0.004(3) -0.004(3) 0.000(3)
N1S 0.027(3) 0.036(3) 0.045(3) 0.000(3) 0.001(2) -0.002(2)
S1S 0.0265(8) 0.0351(9) 0.0434(10) -0.0056(7) 0.0009(7) 0.0031(7)
C1S 0.038(4) 0.030(3) 0.020(3) -0.002(2) -0.001(3) -0.002(3)
CD 0.0265(3) 0.0317(3) 0.0249(3) 0.00274(17) 0.00297(17) 0.00601(18)
N3 0.030(3) 0.025(3) 0.030(3) 0.002(2) -0.003(2) 0.004(2)
O2 0.034(3) 0.040(3) 0.033(2) 0.003(2) -0.0092(19) 0.006(2)
N5 0.023(2) 0.018(2) 0.025(2) 0.0033(18) 0.0017(19) -0.0003(19)
C2F 0.025(3) 0.022(3) 0.024(3) 0.001(2) 0.003(2) -0.003(2)
N1 0.030(3) 0.030(3) 0.023(2) 0.002(2) 0.000(2) 0.003(2)
O4 0.033(2) 0.039(3) 0.023(2) -0.0001(19) 0.0004(18) 0.0129(19)
C6 0.028(3) 0.015(3) 0.026(3) 0.000(2) -0.002(2) 0.000(2)
C4 0.021(3) 0.029(3) 0.027(3) 0.003(2) 0.002(2) -0.001(2)
C5 0.024(3) 0.020(3) 0.025(3) 0.001(2) 0.002(2) -0.002(2)
C51 0.020(3) 0.026(3) 0.025(3) -0.002(2) 0.002(2) -0.003(2)
C2 0.023(3) 0.024(3) 0.031(3) -0.001(2) -0.005(2) -0.003(2)
N1F 0.024(3) 0.027(3) 0.028(3) 0.005(2) -0.002(2) 0.000(2)
C1 0.044(4) 0.044(4) 0.031(4) 0.003(3) 0.001(3) 0.011(3)
C3 0.034(3) 0.039(4) 0.035(4) 0.006(3) 0.000(3) 0.011(3)

loop_
_atom_type_symbol
_atom_type_description
_atom_type_scat_dispersion_real
_atom_type_scat_dispersion_imag
_atom_type_scat_source
C C 0.0033 0.0016 'International Tables Vol C Tables 4.2.6.8 and 6.1.1.4'
H H 0 0 'International Tables Vol C Tables 4.2.6.8 and 6.1.1.4'
Cd Cd -0.8075 1.2024 'International Tables Vol C Tables 4.2.6.8 and 6.1.1.4'
N N 0.0061 0.0033 'International Tables Vol C Tables 4.2.6.8 and 6.1.1.4'
O O 0.0106 0.006 'International Tables Vol C Tables 4.2.6.8 and 6.1.1.4'
S S 0.1246 0.1234 'International Tables Vol C Tables 4.2.6.8 and 6.1.1.4'

loop_
_exptl_crystal_face_index_h
_exptl_crystal_face_index_k
_exptl_crystal_face_index_l
_exptl_crystal_face_perp_dist
4 3 -12 0.046
-2 -1 6 0.072
14 -3 13 0.029
-5 1 -5 0.084
1 8 4 0.079
-1 -7 -4 0.063

loop_
_geom_angle_atom_site_label_1
_geom_angle_atom_site_label_2
_geom_angle_atom_site_label_3
_geom_angle
_geom_angle_site_symmetry_1
_geom_angle_site_symmetry_3
C6 N6 CD 118.0(4) . .
C6 N6 H6 109(4) . .
CD N6 H6 133(4) . .
C2F C3F C4F 118.2(5) . .
C2F C3F H3F 120.9 . .
C4F C3F H3F 120.9 . .
N1F C6F C5F 122.3(6) . .
N1F C6F H6F 118.8 . .
C5F C6F H6F 118.8 . .
C4F C5F C6F 119.3(6) . .
C4F C5F H5F 120.4 . .
C6F C5F H5F 120.4 . .
C5F C4F C3F 119.4(6) . .
C5F C4F H4F 120.3 . .
C3F C4F H4F 120.3 . .
C1S N1S CD 166.5(5) . .
C1S S1S CD 95.5(2) 8_665 .
N1S C1S S1S 178.6(7) . 8_565
N1S CD N6 119.2(2) . .
N1S CD N5 155.19(19) . .
N6 CD N5 71.60(18) . .
N1S CD N1F 98.35(19) . .
N6 CD N1F 140.99(18) . .
N5 CD N1F 69.67(16) . .
N1S CD S1S 85.11(15) . .
N6 CD S1S 98.33(14) . .
N5 CD S1S 116.71(12) . .
N1F CD S1S 94.79(13) . .
C2 N3 C4 123.7(5) . .
C2 N3 C3 116.3(5) . .
C4 N3 C3 119.9(5) . .
C51 N5 C5 127.8(5) . .
C51 N5 CD 117.5(4) . .
C5 N5 CD 114.3(3) . .
N1F C2F C3F 121.5(5) . .
N1F C2F C51 117.6(5) . .
C3F C2F C51 120.9(5) . .
C2 N1 C6 123.3(5) . .
C2 N1 C1 117.7(5) . .
C6 N1 C1 119.0(5) . .
N6 C6 N1 121.9(5) . .
N6 C6 C5 122.3(5) . .
N1 C6 C5 115.8(5) . .
O4 C4 C5 124.1(5) . .
O4 C4 N3 119.5(5) . .
C5 C4 N3 116.3(5) . .
N5 C5 C4 124.0(5) . .
N5 C5 C6 113.5(5) . .
C4 C5 C6 122.3(5) . .
N5 C51 C2F 118.1(5) . .
N5 C51 H51 124(3) . .
C2F C51 H51 117(3) . .
O2 C2 N3 120.9(5) . .
O2 C2 N1 121.3(5) . .
N3 C2 N1 117.8(5) . .
C6F N1F C2F 119.2(5) . .
C6F N1F CD 124.8(4) . .
C2F N1F CD 115.7(4) . .
N1 C1 H1A 109.5 . .
N1 C1 H1B 109.5 . .
H1A C1 H1B 109.5 . .
N1 C1 H1C 109.5 . .
H1A C1 H1C 109.5 . .
H1B C1 H1C 109.5 . .
N3 C3 H3A 109.5 . .
N3 C3 H3B 109.5 . .
H3A C3 H3B 109.5 . .
N3 C3 H3C 109.5 . .
H3A C3 H3C 109.5 . .
H3B C3 H3C 109.5 . .

loop_
_geom_bond_atom_site_label_1
_geom_bond_atom_site_label_2
_geom_bond_distance
_geom_bond_site_symmetry_2
N6 C6 1.287(7) .
N6 CD 2.217(5) .
N6 H6 0.89(6) .
C3F C2F 1.393(8) .
C3F C4F 1.395(9) .
C3F H3F 0.95 .
C6F N1F 1.332(8) .
C6F C5F 1.375(8) .
C6F H6F 0.95 .
C5F C4F 1.358(9) .
C5F H5F 0.95 .
C4F H4F 0.95 .
N1S C1S 1.165(8) .
N1S CD 2.204(6) .
S1S C1S 1.648(7) 8_665
S1S CD 2.7067(18) .
C1S S1S 1.648(7) 8_565
CD N5 2.357(5) .
CD N1F 2.358(5) .
N3 C2 1.370(7) .
N3 C4 1.407(7) .
N3 C3 1.456(8) .
O2 C2 1.222(7) .
N5 C51 1.278(7) .
N5 C5 1.382(7) .
C2F N1F 1.338(7) .
C2F C51 1.470(8) .
N1 C2 1.390(7) .
N1 C6 1.407(7) .
N1 C1 1.456(8) .
O4 C4 1.240(6) .
C6 C5 1.431(8) .
C4 C5 1.406(8) .
C51 H51 1.01(6) .
C1 H1A 0.98 .
C1 H1B 0.98 .
C1 H1C 0.98 .
C3 H3A 0.98 .
C3 H3B 0.98 .
C3 H3C 0.98 .

loop_
_geom_torsion_atom_site_label_1
_geom_torsion_atom_site_label_2
_geom_torsion_atom_site_label_3
_geom_torsion_atom_site_label_4
_geom_torsion
_geom_torsion_site_symmetry_1
_geom_torsion_site_symmetry_2
_geom_torsion_site_symmetry_3
_geom_torsion_site_symmetry_4
N1F C6F C5F C4F 0.2(10) . . . .
C6F C5F C4F C3F 0.4(10) . . . .
C2F C3F C4F C5F -0.9(9) . . . .
C4F C3F C2F N1F 0.9(9) . . . .
C4F C3F C2F C51 -177.6(5) . . . .
CD N6 C6 N1 175.5(4) . . . .
CD N6 C6 C5 -5.4(7) . . . .
C2 N1 C6 N6 177.2(5) . . . .
C1 N1 C6 N6 -2.4(8) . . . .
C2 N1 C6 C5 -1.9(8) . . . .
C1 N1 C6 C5 178.5(5) . . . .
C2 N3 C4 O4 -175.1(5) . . . .
C3 N3 C4 O4 6.5(8) . . . .
C2 N3 C4 C5 3.7(8) . . . .
C3 N3 C4 C5 -174.7(5) . . . .
C51 N5 C5 C4 -0.6(9) . . . .
CD N5 C5 C4 172.4(4) . . . .
C51 N5 C5 C6 -175.8(5) . . . .
CD N5 C5 C6 -2.7(6) . . . .
O4 C4 C5 N5 -6.2(9) . . . .
N3 C4 C5 N5 175.1(5) . . . .
O4 C4 C5 C6 168.6(5) . . . .
N3 C4 C5 C6 -10.1(8) . . . .
N6 C6 C5 N5 5.4(8) . . . .
N1 C6 C5 N5 -175.5(5) . . . .
N6 C6 C5 C4 -169.8(6) . . . .
N1 C6 C5 C4 9.3(8) . . . .
C5 N5 C51 C2F -176.2(5) . . . .
CD N5 C51 C2F 10.9(6) . . . .
N1F C2F C51 N5 -2.2(8) . . . .
C3F C2F C51 N5 176.4(5) . . . .
C4 N3 C2 O2 -179.4(5) . . . .
C3 N3 C2 O2 -0.9(8) . . . .
C4 N3 C2 N1 3.3(8) . . . .
C3 N3 C2 N1 -178.3(5) . . . .
C6 N1 C2 O2 178.5(5) . . . .
C1 N1 C2 O2 -1.8(8) . . . .
C6 N1 C2 N3 -4.2(8) . . . .
C1 N1 C2 N3 175.5(5) . . . .
C5F C6F N1F C2F -0.3(9) . . . .
C5F C6F N1F CD -173.9(5) . . . .
C3F C2F N1F C6F -0.3(8) . . . .
C51 C2F N1F C6F 178.2(5) . . . .
C3F C2F N1F CD 173.9(4) . . . .
C51 C2F N1F CD -7.6(6) . . . .
